data_8102666
loop_
_publ_author_name
'Yong-Gang Zhang'
'Xue-Kui Xia'
'Wen-Peng Yuan'
'Xin Liu'
'Mian-Song Zhang'
'Xiu-Mei Meng'
'Xiao-Jun Wang'
'Chang-Heng Liu'

_publ_section_title
;
 Crystal structure of
 cyclo(L-alanyl-L-N-methylphenylalanine-L-leucyl-L-N-methyltyrosyl-o-aminobenzoyl)
 --- methanol --- water (1:0.75:0.5), C36H43N5O6 &#x00B7; 0.75CH3OH
 &#x00B7; 0.5H2O, a Cycloaspeptide A
;
_journal_issue 2
_journal_name_full 'Zeitschrift f\"ur Kristallographie - New Crystal Structures'
_journal_page_first 236
_journal_volume 225
_journal_year 2010
_chemical_absolute_configuration unk
_chemical_formula_sum 'C36.75 H47 N5 O7.25'
_chemical_formula_weight 674.79
_chemical_name_systematic
; 
cyclo-(L-alanyl-L-N-methylphenylalanine-L-leucyl-L-N-methyltyrosyl-
o-aminobenzoyl)methanol oxygen (1:0.75:0.5), C36H43N5O6 CH3OH H2O, 
a Cycloaspeptide A
;
_space_group_IT_number 5
_symmetry_cell_setting monoclinic
_symmetry_space_group_name_Hall 'C 2y'
_symmetry_space_group_name_H-M 'C 1 2 1'
_atom_sites_solution_hydrogens geom
_atom_sites_solution_primary direct
_atom_sites_solution_secondary difmap
_audit_creation_method SHELXL-97
_cell_angle_alpha 90.00
_cell_angle_beta 93.95(3)
_cell_angle_gamma 90.00
_cell_formula_units_Z 4
_cell_length_a 27.754(6)
_cell_length_b 9.7332(19)
_cell_length_c 14.014(3)
_cell_measurement_temperature 293(2)
_cell_volume 3776.7(14)
_computing_cell_refinement 'Bruker XSCANS'
_computing_data_collection 'Bruker XSCANS'
_computing_data_reduction 'Bruker SHELXTL'
_computing_molecular_graphics 'Bruker SHELXTL'
_computing_publication_material 'Bruker SHELXTL'
_computing_structure_refinement 'SHELXL-97 (Sheldrick, 1997)'
_computing_structure_solution 'SHELXS-97 (Sheldrick, 1990)'
_diffrn_ambient_temperature 293(2)
_diffrn_measured_fraction_theta_full 0.998
_diffrn_measured_fraction_theta_max 0.998
_diffrn_measurement_device_type 'Bruker P4'
_diffrn_measurement_method '\w scans'
_diffrn_radiation_monochromator graphite
_diffrn_radiation_source 'fine-focus sealed tube'
_diffrn_radiation_type MoK\a
_diffrn_radiation_wavelength 0.71073
_diffrn_reflns_av_R_equivalents 0.0000
_diffrn_reflns_av_sigmaI/netI 0.1699
_diffrn_reflns_limit_h_max 36
_diffrn_reflns_limit_h_min -35
_diffrn_reflns_limit_k_max 12
_diffrn_reflns_limit_k_min -12
_diffrn_reflns_limit_l_max 18
_diffrn_reflns_limit_l_min -18
_diffrn_reflns_number 8642
_diffrn_reflns_theta_full 27.48
_diffrn_reflns_theta_max 27.48
_diffrn_reflns_theta_min 1.46
_exptl_absorpt_coefficient_mu 0.083
_exptl_absorpt_correction_T_max 0.9827
_exptl_absorpt_correction_T_min 0.9731
_exptl_absorpt_correction_type multi-scan
_exptl_absorpt_process_details sadabs
_exptl_crystal_colour colorless
_exptl_crystal_density_diffrn 1.187
_exptl_crystal_density_method 'not measured'
_exptl_crystal_description block
_exptl_crystal_F_000 1442
_exptl_crystal_size_max 0.33
_exptl_crystal_size_mid 0.27
_exptl_crystal_size_min 0.21
_refine_diff_density_max 0.538
_refine_diff_density_min -0.385
_refine_diff_density_rms 0.130
_refine_ls_abs_structure_details 'Flack H D (1983), Acta Cryst. A39, 876-881'
_refine_ls_abs_structure_Flack 0.9(15)
_refine_ls_extinction_method none
_refine_ls_goodness_of_fit_ref 0.902
_refine_ls_hydrogen_treatment constr
_refine_ls_matrix_type full
_refine_ls_number_parameters 467
_refine_ls_number_reflns 8642
_refine_ls_number_restraints 13
_refine_ls_restrained_S_all 0.904
_refine_ls_R_factor_all 0.1261
_refine_ls_R_factor_gt 0.0582
_refine_ls_shift/su_max 0.001
_refine_ls_shift/su_mean 0.000
_refine_ls_structure_factor_coef Fsqd
_refine_ls_weighting_details 'calc w=1/[\s^2^(Fo^2^)+(0.0565P)^2^+0.0000P] where P=(Fo^2^+2Fc^2^)/3'
_refine_ls_weighting_scheme calc
_refine_ls_wR_factor_gt 0.1238
_refine_ls_wR_factor_ref 0.1538
_reflns_number_gt 4671
_reflns_number_total 8642
_reflns_threshold_expression >2sigma(I)
_cod_data_source_file 1267-2919.cff
_cod_data_source_block sx2554
_cod_depositor_comments
;
The following automatic conversions were performed:
'_symmetry_cell_setting' value 'Monoclinic' changed to 'monoclinic'
according to '/home/saulius/struct/CIF-dictionaries/cif_core.dic'
dictionary named 'cif_core.dic' version 2.4.1 from 2010-06-29.

Automatic conversion script
Id: cif_fix_enum 1555 2011-01-17 13:19:09Z saulius 
;
_cod_original_cell_volume 3776.6(13)
_cod_original_sg_symbol_H-M C2
_cod_database_code 8102666

loop_
_symmetry_equiv_pos_as_xyz
'x, y, z'
'-x, y, -z'
'x+1/2, y+1/2, z'
'-x+1/2, y+1/2, -z'

loop_
_atom_site_label
_atom_site_type_symbol
_atom_site_fract_x
_atom_site_fract_y
_atom_site_fract_z
_atom_site_U_iso_or_equiv
_atom_site_adp_type
_atom_site_occupancy
_atom_site_symmetry_multiplicity
_atom_site_calc_flag
_atom_site_refinement_flags
_atom_site_disorder_assembly
_atom_site_disorder_group
N1 N 0.67849(11) 0.2937(4) 0.1881(2) 0.0251(8) Uani 1 1 d . . .
H1A H 0.6872 0.2977 0.1305 0.030 Uiso 1 1 calc R . .
N2 N 0.57195(11) 0.3230(3) 0.3166(2) 0.0237(8) Uani 1 1 d . . .
N3 N 0.62738(11) 0.3989(3) 0.4835(2) 0.0205(8) Uani 1 1 d . . .
H3A H 0.6374 0.4153 0.4279 0.025 Uiso 1 1 calc R . .
N4 N 0.72927(11) 0.3682(3) 0.5754(2) 0.0191(7) Uani 1 1 d . . .
N5 N 0.78081(11) 0.3952(3) 0.4134(2) 0.0210(8) Uani 1 1 d . . .
H5A H 0.7535 0.3558 0.4194 0.025 Uiso 1 1 calc R . .
O1 O 0.69206(9) 0.3449(3) 0.34247(19) 0.0325(7) Uani 1 1 d . . .
O2 O 0.58916(11) 0.4428(3) 0.1863(2) 0.0445(9) Uani 1 1 d . . .
O3 O 0.57365(10) 0.2748(3) 0.5626(2) 0.0330(8) Uani 1 1 d . . .
O4 O 0.72332(9) 0.5905(3) 0.5320(2) 0.0240(7) Uani 1 1 d . . .
O5 O 0.84650(9) 0.4756(3) 0.5039(2) 0.0304(7) Uani 1 1 d . . .
O6 O 0.68401(12) 0.3381(4) 0.9782(2) 0.0508(10) Uani 1 1 d . . .
H6 H 0.6672 0.4034 0.9919 0.076 Uiso 1 1 calc R . .
C1 C 0.75667(14) 0.3963(4) 0.2429(3) 0.0234(9) Uani 1 1 d . . .
C2 C 0.79222(14) 0.4204(4) 0.3183(3) 0.0204(9) Uani 1 1 d . . .
C3 C 0.83797(14) 0.4696(4) 0.2978(3) 0.0267(10) Uani 1 1 d . . .
H3 H 0.8615 0.4856 0.3470 0.032 Uiso 1 1 calc R . .
C4 C 0.84775(15) 0.4940(5) 0.2043(3) 0.0370(12) Uani 1 1 d . . .
H4 H 0.8780 0.5279 0.1915 0.044 Uiso 1 1 calc R . .
C5 C 0.81431(17) 0.4700(6) 0.1297(3) 0.0455(13) Uani 1 1 d . . .
H5 H 0.8220 0.4853 0.0670 0.055 Uiso 1 1 calc R . .
C6 C 0.76870(16) 0.4224(5) 0.1489(3) 0.0384(12) Uani 1 1 d . . .
H6A H 0.7457 0.4076 0.0985 0.046 Uiso 1 1 calc R . .
C7 C 0.70741(14) 0.3453(4) 0.2607(3) 0.0248(9) Uani 1 1 d . . .
C8 C 0.63246(13) 0.2312(4) 0.2073(3) 0.0244(10) Uani 1 1 d . . .
H8 H 0.6378 0.1638 0.2589 0.029 Uiso 1 1 calc R . .
C9 C 0.61116(17) 0.1584(5) 0.1178(3) 0.0397(12) Uani 1 1 d . . .
H9A H 0.6031 0.2250 0.0687 0.059 Uiso 1 1 calc R . .
H9B H 0.5825 0.1097 0.1325 0.059 Uiso 1 1 calc R . .
H9C H 0.6344 0.0947 0.0958 0.059 Uiso 1 1 calc R . .
C10 C 0.59704(14) 0.3413(5) 0.2381(3) 0.0279(10) Uani 1 1 d . . .
C11 C 0.53359(16) 0.4248(5) 0.3331(3) 0.0376(12) Uani 1 1 d . . .
H11A H 0.5481 0.5117 0.3500 0.056 Uiso 1 1 calc R . .
H11B H 0.5150 0.3936 0.3841 0.056 Uiso 1 1 calc R . .
H11C H 0.5129 0.4349 0.2757 0.056 Uiso 1 1 calc R . .
C12 C 0.58193(13) 0.2230(4) 0.3954(3) 0.0194(9) Uani 1 1 d . . .
H12 H 0.6109 0.1711 0.3814 0.023 Uiso 1 1 calc R . .
C13 C 0.59353(13) 0.3018(4) 0.4898(3) 0.0229(9) Uani 1 1 d . . .
C14 C 0.54061(13) 0.1198(4) 0.4033(3) 0.0250(9) Uani 1 1 d . . .
H14A H 0.5476 0.0627 0.4593 0.030 Uiso 1 1 calc R . .
H14B H 0.5111 0.1698 0.4124 0.030 Uiso 1 1 calc R . .
C15 C 0.53263(14) 0.0282(5) 0.3165(3) 0.0291(10) Uani 1 1 d . . .
C16 C 0.56064(16) -0.0884(5) 0.3067(3) 0.0350(12) Uani 1 1 d . . .
H16 H 0.5848 -0.1098 0.3536 0.042 Uiso 1 1 calc R . .
C17 C 0.55287(19) -0.1735(6) 0.2277(4) 0.0520(15) Uani 1 1 d . . .
H17 H 0.5718 -0.2515 0.2222 0.062 Uiso 1 1 calc R . .
C18 C 0.5174(2) -0.1435(7) 0.1574(4) 0.0626(18) Uani 1 1 d . . .
H18 H 0.5123 -0.2011 0.1048 0.075 Uiso 1 1 calc R . .
C19 C 0.48933(18) -0.0280(7) 0.1654(4) 0.0584(16) Uani 1 1 d . . .
H19 H 0.4655 -0.0065 0.1178 0.070 Uiso 1 1 calc R . .
C20 C 0.49688(16) 0.0561(5) 0.2447(4) 0.0430(13) Uani 1 1 d . . .
H20 H 0.4775 0.1333 0.2502 0.052 Uiso 1 1 calc R . .
C21 C 0.64864(12) 0.4792(4) 0.5639(3) 0.0194(9) Uani 1 1 d . . .
H21 H 0.6422 0.4316 0.6233 0.023 Uiso 1 1 calc R . .
C22 C 0.62711(13) 0.6232(4) 0.5672(3) 0.0250(9) Uani 1 1 d . . .
H22A H 0.6252 0.6616 0.5032 0.030 Uiso 1 1 calc R . .
H22B H 0.6487 0.6810 0.6072 0.030 Uiso 1 1 calc R . .
C23 C 0.57653(14) 0.6273(5) 0.6060(3) 0.0286(10) Uani 1 1 d . . .
H23 H 0.5564 0.5560 0.5740 0.034 Uiso 1 1 calc R . .
C24 C 0.57944(16) 0.6020(6) 0.7128(3) 0.0474(14) Uani 1 1 d . . .
H24A H 0.6006 0.6685 0.7443 0.071 Uiso 1 1 calc R . .
H24B H 0.5918 0.5113 0.7259 0.071 Uiso 1 1 calc R . .
H24C H 0.5478 0.6100 0.7360 0.071 Uiso 1 1 calc R . .
C25 C 0.55376(16) 0.7679(6) 0.5838(4) 0.0522(15) Uani 1 1 d . . .
H25A H 0.5226 0.7723 0.6096 0.078 Uiso 1 1 calc R . .
H25B H 0.5502 0.7809 0.5158 0.078 Uiso 1 1 calc R . .
H25C H 0.5742 0.8386 0.6121 0.078 Uiso 1 1 calc R . .
C26 C 0.70364(13) 0.4853(4) 0.5565(3) 0.0191(9) Uani 1 1 d . . .
C27 C 0.70770(15) 0.2432(4) 0.6128(3) 0.0254(10) Uani 1 1 d . . .
H27A H 0.7022 0.2561 0.6791 0.038 Uiso 1 1 calc R . .
H27B H 0.7293 0.1671 0.6064 0.038 Uiso 1 1 calc R . .
H27C H 0.6776 0.2246 0.5774 0.038 Uiso 1 1 calc R . .
C28 C 0.78240(13) 0.3766(4) 0.5861(3) 0.0205(9) Uani 1 1 d . . .
H28 H 0.7940 0.2830 0.5997 0.025 Uiso 1 1 calc R . .
C29 C 0.80651(14) 0.4237(4) 0.4961(3) 0.0203(9) Uani 1 1 d . . .
C30 C 0.80060(13) 0.4653(4) 0.6729(3) 0.0234(9) Uani 1 1 d . . .
H30A H 0.8345 0.4460 0.6884 0.028 Uiso 1 1 calc R . .
H30B H 0.7977 0.5617 0.6557 0.028 Uiso 1 1 calc R . .
C31 C 0.77269(14) 0.4388(4) 0.7606(3) 0.0261(10) Uani 1 1 d . . .
C32 C 0.73301(15) 0.5197(4) 0.7775(3) 0.0290(10) Uani 1 1 d . . .
H32 H 0.7259 0.5955 0.7387 0.035 Uiso 1 1 calc R . .
C33 C 0.70384(14) 0.4897(5) 0.8510(3) 0.0349(11) Uani 1 1 d . . .
H33 H 0.6776 0.5456 0.8617 0.042 Uiso 1 1 calc R . .
C34 C 0.71379(17) 0.3768(5) 0.9083(3) 0.0347(11) Uani 1 1 d . . .
C35 C 0.75388(17) 0.2954(5) 0.8938(3) 0.0378(12) Uani 1 1 d . . .
H35 H 0.7612 0.2199 0.9329 0.045 Uiso 1 1 calc R . .
C36 C 0.78269(16) 0.3285(5) 0.8204(3) 0.0357(11) Uani 1 1 d . . .
H36 H 0.8096 0.2747 0.8111 0.043 Uiso 1 1 calc R . .
O7 O 0.3672(2) 0.5495(6) 0.9628(3) 0.081(2) Uani 0.75 1 d P . .
H7 H 0.3867 0.5032 0.9355 0.121 Uiso 0.75 1 d PR . .
C37 C 0.3886(3) 0.6674(9) 0.9988(5) 0.064(2) Uani 0.75 1 d P . .
H37A H 0.3902 0.7338 0.9484 0.096 Uiso 0.75 1 calc PR . .
H37B H 0.4207 0.6470 1.0250 0.096 Uiso 0.75 1 calc PR . .
H37C H 0.3699 0.7040 1.0481 0.096 Uiso 0.75 1 calc PR . .
O8' O 0.5049(5) 0.511(2) 0.0463(11) 0.071(5) Uani 0.25 1 d PU . .
O8 O 0.4895(7) 0.401(2) 0.0305(14) 0.096(7) Uani 0.25 1 d PU . .

loop_
_atom_site_aniso_label
_atom_site_aniso_U_11
_atom_site_aniso_U_22
_atom_site_aniso_U_33
_atom_site_aniso_U_23
_atom_site_aniso_U_13
_atom_site_aniso_U_12
N1 0.0217(18) 0.039(2) 0.0157(18) 0.0034(16) 0.0063(14) 0.0009(16)
N2 0.0213(18) 0.0258(19) 0.0248(19) 0.0007(16) 0.0075(14) 0.0004(15)
N3 0.0222(17) 0.0217(18) 0.0187(18) -0.0021(15) 0.0088(14) -0.0032(15)
N4 0.0195(17) 0.0182(18) 0.0201(18) -0.0010(15) 0.0044(14) -0.0008(14)
N5 0.0163(17) 0.0193(19) 0.028(2) 0.0026(16) 0.0033(15) -0.0041(14)
O1 0.0260(15) 0.053(2) 0.0196(16) -0.0045(15) 0.0073(12) -0.0076(15)
O2 0.047(2) 0.051(2) 0.037(2) 0.0235(17) 0.0163(16) 0.0255(17)
O3 0.0366(18) 0.0382(19) 0.0255(17) -0.0098(14) 0.0119(14) -0.0153(15)
O4 0.0215(15) 0.0162(16) 0.0355(17) 0.0013(13) 0.0106(12) 0.0003(12)
O5 0.0199(15) 0.0396(18) 0.0317(17) -0.0003(15) 0.0032(12) -0.0063(15)
O6 0.050(2) 0.078(3) 0.0256(18) 0.009(2) 0.0136(15) 0.001(2)
C1 0.024(2) 0.023(2) 0.023(2) 0.0008(19) 0.0078(18) 0.0066(18)
C2 0.025(2) 0.0126(19) 0.024(2) 0.0009(17) 0.0092(17) 0.0043(17)
C3 0.021(2) 0.022(2) 0.037(3) -0.003(2) 0.0066(19) 0.0042(19)
C4 0.028(2) 0.044(3) 0.041(3) 0.003(2) 0.021(2) -0.004(2)
C5 0.042(3) 0.070(4) 0.027(3) 0.005(3) 0.020(2) -0.012(3)
C6 0.038(3) 0.052(3) 0.026(3) 0.004(2) 0.008(2) -0.007(2)
C7 0.023(2) 0.021(2) 0.032(3) 0.005(2) 0.0080(19) 0.0078(18)
C8 0.019(2) 0.030(2) 0.025(2) 0.0021(19) 0.0063(18) 0.0000(19)
C9 0.039(3) 0.053(3) 0.028(3) -0.008(2) 0.004(2) -0.012(2)
C10 0.024(2) 0.035(3) 0.024(2) 0.006(2) -0.0020(18) 0.001(2)
C11 0.027(2) 0.038(3) 0.048(3) 0.011(2) 0.008(2) 0.011(2)
C12 0.0102(19) 0.023(2) 0.025(2) 0.0024(18) 0.0056(16) -0.0002(17)
C13 0.017(2) 0.028(2) 0.024(2) -0.0007(19) 0.0055(17) 0.0029(18)
C14 0.019(2) 0.030(2) 0.026(2) 0.001(2) 0.0035(17) -0.0042(19)
C15 0.020(2) 0.036(3) 0.032(3) -0.007(2) 0.0081(19) -0.0132(19)
C16 0.030(2) 0.040(3) 0.037(3) -0.001(2) 0.017(2) -0.016(2)
C17 0.051(3) 0.046(3) 0.063(4) -0.023(3) 0.034(3) -0.014(3)
C18 0.048(3) 0.086(5) 0.056(4) -0.041(4) 0.020(3) -0.030(3)
C19 0.039(3) 0.093(5) 0.042(3) -0.021(3) -0.004(2) -0.022(3)
C20 0.030(3) 0.053(3) 0.046(3) -0.008(3) 0.005(2) -0.008(2)
C21 0.0192(19) 0.017(2) 0.023(2) -0.0011(18) 0.0092(16) -0.0065(17)
C22 0.019(2) 0.022(2) 0.035(3) -0.001(2) 0.0077(17) 0.0011(18)
C23 0.019(2) 0.030(2) 0.038(3) -0.012(2) 0.0045(19) -0.0017(19)
C24 0.040(3) 0.066(4) 0.038(3) -0.017(3) 0.015(2) -0.004(3)
C25 0.025(3) 0.059(4) 0.073(4) -0.003(3) 0.009(3) 0.012(2)
C26 0.024(2) 0.018(2) 0.016(2) -0.0048(18) 0.0051(16) -0.0022(19)
C27 0.032(2) 0.017(2) 0.028(2) 0.0020(18) 0.007(2) -0.0012(19)
C28 0.022(2) 0.014(2) 0.025(2) -0.0026(18) 0.0014(17) 0.0026(17)
C29 0.021(2) 0.012(2) 0.029(2) 0.0028(18) 0.0066(18) 0.0059(17)
C30 0.0175(19) 0.021(2) 0.032(2) -0.0028(19) 0.0009(17) -0.0047(18)
C31 0.021(2) 0.029(3) 0.028(2) -0.007(2) -0.0024(18) -0.0063(19)
C32 0.034(2) 0.027(2) 0.026(2) -0.0032(19) -0.0011(19) -0.002(2)
C33 0.026(2) 0.053(3) 0.027(3) -0.014(2) 0.0026(19) 0.006(2)
C34 0.042(3) 0.044(3) 0.018(2) -0.003(2) 0.000(2) -0.008(2)
C35 0.051(3) 0.037(3) 0.025(3) 0.005(2) -0.001(2) 0.003(2)
C36 0.038(3) 0.039(3) 0.029(3) 0.000(2) -0.002(2) 0.013(2)
O7 0.106(4) 0.083(4) 0.062(4) -0.051(3) 0.069(3) -0.061(4)
C37 0.072(6) 0.084(6) 0.041(4) -0.012(4) 0.033(4) -0.013(5)
O8' 0.045(7) 0.091(9) 0.076(8) -0.005(7) -0.011(7) 0.001(7)
O8 0.080(9) 0.106(9) 0.096(11) -0.017(8) -0.038(8) 0.019(8)

loop_
_atom_type_symbol
_atom_type_description
_atom_type_scat_dispersion_real
_atom_type_scat_dispersion_imag
_atom_type_scat_source
C C 0.0033 0.0016 'International Tables Vol C Tables 4.2.6.8 and 6.1.1.4'
H H 0.0000 0.0000 'International Tables Vol C Tables 4.2.6.8 and 6.1.1.4'
N N 0.0061 0.0033 'International Tables Vol C Tables 4.2.6.8 and 6.1.1.4'
O O 0.0106 0.0060 'International Tables Vol C Tables 4.2.6.8 and 6.1.1.4'

loop_
_geom_angle_atom_site_label_1
_geom_angle_atom_site_label_2
_geom_angle_atom_site_label_3
_geom_angle
_geom_angle_site_symmetry_1
_geom_angle_site_symmetry_3
_geom_angle_publ_flag
C7 N1 C8 120.0(3) . . ?
C7 N1 H1A 120.0 . . ?
C8 N1 H1A 120.0 . . ?
C10 N2 C12 127.7(3) . . ?
C10 N2 C11 116.9(3) . . ?
C12 N2 C11 114.9(3) . . ?
C13 N3 C21 125.0(3) . . ?
C13 N3 H3A 117.5 . . ?
C21 N3 H3A 117.5 . . ?
C26 N4 C27 122.9(3) . . ?
C26 N4 C28 118.7(3) . . ?
C27 N4 C28 116.0(3) . . ?
C29 N5 C2 129.5(3) . . ?
C29 N5 H5A 115.3 . . ?
C2 N5 H5A 115.3 . . ?
C34 O6 H6 109.5 . . ?
C6 C1 C2 118.2(4) . . ?
C6 C1 C7 119.8(4) . . ?
C2 C1 C7 122.0(3) . . ?
C3 C2 N5 121.2(4) . . ?
C3 C2 C1 119.8(4) . . ?
N5 C2 C1 119.1(3) . . ?
C4 C3 C2 119.6(4) . . ?
C4 C3 H3 120.2 . . ?
C2 C3 H3 120.2 . . ?
C5 C4 C3 122.0(4) . . ?
C5 C4 H4 119.0 . . ?
C3 C4 H4 119.0 . . ?
C4 C5 C6 119.1(4) . . ?
C4 C5 H5 120.5 . . ?
C6 C5 H5 120.5 . . ?
C5 C6 C1 121.4(4) . . ?
C5 C6 H6A 119.3 . . ?
C1 C6 H6A 119.3 . . ?
O1 C7 N1 117.9(4) . . ?
O1 C7 C1 121.9(4) . . ?
N1 C7 C1 120.2(4) . . ?
N1 C8 C9 109.7(3) . . ?
N1 C8 C10 110.3(3) . . ?
C9 C8 C10 109.6(3) . . ?
N1 C8 H8 109.0 . . ?
C9 C8 H8 109.0 . . ?
C10 C8 H8 109.0 . . ?
C8 C9 H9A 109.5 . . ?
C8 C9 H9B 109.5 . . ?
H9A C9 H9B 109.5 . . ?
C8 C9 H9C 109.5 . . ?
H9A C9 H9C 109.5 . . ?
H9B C9 H9C 109.5 . . ?
O2 C10 N2 120.1(4) . . ?
O2 C10 C8 118.9(4) . . ?
N2 C10 C8 120.7(4) . . ?
N2 C11 H11A 109.5 . . ?
N2 C11 H11B 109.5 . . ?
H11A C11 H11B 109.5 . . ?
N2 C11 H11C 109.5 . . ?
H11A C11 H11C 109.5 . . ?
H11B C11 H11C 109.5 . . ?
N2 C12 C14 112.4(3) . . ?
N2 C12 C13 109.2(3) . . ?
C14 C12 C13 112.1(3) . . ?
N2 C12 H12 107.6 . . ?
C14 C12 H12 107.6 . . ?
C13 C12 H12 107.6 . . ?
O3 C13 N3 124.5(4) . . ?
O3 C13 C12 122.0(4) . . ?
N3 C13 C12 113.6(3) . . ?
C15 C14 C12 113.4(3) . . ?
C15 C14 H14A 108.9 . . ?
C12 C14 H14A 108.9 . . ?
C15 C14 H14B 108.9 . . ?
C12 C14 H14B 108.9 . . ?
H14A C14 H14B 107.7 . . ?
C16 C15 C20 117.7(4) . . ?
C16 C15 C14 120.6(4) . . ?
C20 C15 C14 121.6(4) . . ?
C17 C16 C15 120.6(5) . . ?
C17 C16 H16 119.7 . . ?
C15 C16 H16 119.7 . . ?
C18 C17 C16 120.6(5) . . ?
C18 C17 H17 119.7 . . ?
C16 C17 H17 119.7 . . ?
C17 C18 C19 119.8(5) . . ?
C17 C18 H18 120.1 . . ?
C19 C18 H18 120.1 . . ?
C18 C19 C20 119.5(5) . . ?
C18 C19 H19 120.2 . . ?
C20 C19 H19 120.2 . . ?
C19 C20 C15 121.8(5) . . ?
C19 C20 H20 119.1 . . ?
C15 C20 H20 119.1 . . ?
N3 C21 C22 112.1(3) . . ?
N3 C21 C26 108.5(3) . . ?
C22 C21 C26 111.1(3) . . ?
N3 C21 H21 108.3 . . ?
C22 C21 H21 108.3 . . ?
C26 C21 H21 108.3 . . ?
C21 C22 C23 113.8(3) . . ?
C21 C22 H22A 108.8 . . ?
C23 C22 H22A 108.8 . . ?
C21 C22 H22B 108.8 . . ?
C23 C22 H22B 108.8 . . ?
H22A C22 H22B 107.7 . . ?
C24 C23 C25 109.9(4) . . ?
C24 C23 C22 110.9(3) . . ?
C25 C23 C22 109.0(4) . . ?
C24 C23 H23 109.0 . . ?
C25 C23 H23 109.0 . . ?
C22 C23 H23 109.0 . . ?
C23 C24 H24A 109.5 . . ?
C23 C24 H24B 109.5 . . ?
H24A C24 H24B 109.5 . . ?
C23 C24 H24C 109.5 . . ?
H24A C24 H24C 109.5 . . ?
H24B C24 H24C 109.5 . . ?
C23 C25 H25A 109.5 . . ?
C23 C25 H25B 109.5 . . ?
H25A C25 H25B 109.5 . . ?
C23 C25 H25C 109.5 . . ?
H25A C25 H25C 109.5 . . ?
H25B C25 H25C 109.5 . . ?
O4 C26 N4 121.3(3) . . ?
O4 C26 C21 121.1(4) . . ?
N4 C26 C21 117.6(3) . . ?
N4 C27 H27A 109.5 . . ?
N4 C27 H27B 109.5 . . ?
H27A C27 H27B 109.5 . . ?
N4 C27 H27C 109.5 . . ?
H27A C27 H27C 109.5 . . ?
H27B C27 H27C 109.5 . . ?
N4 C28 C29 114.9(3) . . ?
N4 C28 C30 112.4(3) . . ?
C29 C28 C30 109.9(3) . . ?
N4 C28 H28 106.3 . . ?
C29 C28 H28 106.3 . . ?
C30 C28 H28 106.3 . . ?
O5 C29 N5 126.0(4) . . ?
O5 C29 C28 119.7(4) . . ?
N5 C29 C28 114.2(3) . . ?
C31 C30 C28 112.6(3) . . ?
C31 C30 H30A 109.1 . . ?
C28 C30 H30A 109.1 . . ?
C31 C30 H30B 109.1 . . ?
C28 C30 H30B 109.1 . . ?
H30A C30 H30B 107.8 . . ?
C36 C31 C32 117.9(4) . . ?
C36 C31 C30 122.1(4) . . ?
C32 C31 C30 119.7(4) . . ?
C33 C32 C31 121.3(4) . . ?
C33 C32 H32 119.4 . . ?
C31 C32 H32 119.4 . . ?
C34 C33 C32 119.8(4) . . ?
C34 C33 H33 120.1 . . ?
C32 C33 H33 120.1 . . ?
O6 C34 C33 121.8(4) . . ?
O6 C34 C35 118.2(4) . . ?
C33 C34 C35 120.0(4) . . ?
C36 C35 C34 119.0(4) . . ?
C36 C35 H35 120.5 . . ?
C34 C35 H35 120.5 . . ?
C31 C36 C35 122.1(4) . . ?
C31 C36 H36 119.0 . . ?
C35 C36 H36 119.0 . . ?
C37 O7 H7 110.4 . . ?
O7 C37 H37A 109.5 . . ?
O7 C37 H37B 109.5 . . ?
H37A C37 H37B 109.5 . . ?
O7 C37 H37C 109.5 . . ?
H37A C37 H37C 109.5 . . ?
H37B C37 H37C 109.5 . . ?
O8 O8' O8' 76.3(13) . 2_655 ?
O8 O8' O8 44.0(17) . 2_655 ?
O8' O8' O8 47.8(9) 2_655 2_655 ?
O8 O8 O8' 86.5(16) 2_655 . ?
O8 O8 O8' 49.5(10) 2_655 2_655 ?
O8' O8 O8' 55.9(17) . 2_655 ?

loop_
_geom_bond_atom_site_label_1
_geom_bond_atom_site_label_2
_geom_bond_distance
_geom_bond_site_symmetry_2
_geom_bond_publ_flag
N1 C7 1.349(5) . ?
N1 C8 1.457(5) . ?
N1 H1A 0.8600 . ?
N2 C10 1.354(5) . ?
N2 C12 1.484(5) . ?
N2 C11 1.484(5) . ?
N3 C13 1.340(5) . ?
N3 C21 1.462(5) . ?
N3 H3A 0.8600 . ?
N4 C26 1.359(5) . ?
N4 C27 1.469(5) . ?
N4 C28 1.474(5) . ?
N5 C29 1.347(5) . ?
N5 C2 1.412(5) . ?
N5 H5A 0.8600 . ?
O1 C7 1.250(5) . ?
O2 C10 1.236(5) . ?
O3 C13 1.221(4) . ?
O4 C26 1.221(4) . ?
O5 C29 1.217(4) . ?
O6 C34 1.377(5) . ?
O6 H6 0.8200 . ?
C1 C6 1.404(5) . ?
C1 C2 1.415(6) . ?
C1 C7 1.491(5) . ?
C2 C3 1.405(5) . ?
C3 C4 1.377(6) . ?
C3 H3 0.9300 . ?
C4 C5 1.370(6) . ?
C4 H4 0.9300 . ?
C5 C6 1.392(6) . ?
C5 H5 0.9300 . ?
C6 H6A 0.9300 . ?
C8 C9 1.523(6) . ?
C8 C10 1.537(6) . ?
C8 H8 0.9800 . ?
C9 H9A 0.9600 . ?
C9 H9B 0.9600 . ?
C9 H9C 0.9600 . ?
C11 H11A 0.9600 . ?
C11 H11B 0.9600 . ?
C11 H11C 0.9600 . ?
C12 C14 1.535(5) . ?
C12 C13 1.543(5) . ?
C12 H12 0.9800 . ?
C14 C15 1.512(6) . ?
C14 H14A 0.9700 . ?
C14 H14B 0.9700 . ?
C15 C16 1.388(6) . ?
C15 C20 1.390(6) . ?
C16 C17 1.387(6) . ?
C16 H16 0.9300 . ?
C17 C18 1.375(8) . ?
C17 H17 0.9300 . ?
C18 C19 1.376(8) . ?
C18 H18 0.9300 . ?
C19 C20 1.385(7) . ?
C19 H19 0.9300 . ?
C20 H20 0.9300 . ?
C21 C22 1.526(5) . ?
C21 C26 1.538(5) . ?
C21 H21 0.9800 . ?
C22 C23 1.540(5) . ?
C22 H22A 0.9700 . ?
C22 H22B 0.9700 . ?
C23 C24 1.514(6) . ?
C23 C25 1.530(7) . ?
C23 H23 0.9800 . ?
C24 H24A 0.9600 . ?
C24 H24B 0.9600 . ?
C24 H24C 0.9600 . ?
C25 H25A 0.9600 . ?
C25 H25B 0.9600 . ?
C25 H25C 0.9600 . ?
C27 H27A 0.9600 . ?
C27 H27B 0.9600 . ?
C27 H27C 0.9600 . ?
C28 C29 1.538(5) . ?
C28 C30 1.548(5) . ?
C28 H28 0.9800 . ?
C30 C31 1.520(5) . ?
C30 H30A 0.9700 . ?
C30 H30B 0.9700 . ?
C31 C36 1.377(6) . ?
C31 C32 1.387(5) . ?
C32 C33 1.385(6) . ?
C32 H32 0.9300 . ?
C33 C34 1.377(6) . ?
C33 H33 0.9300 . ?
C34 C35 1.392(6) . ?
C35 C36 1.384(6) . ?
C35 H35 0.9300 . ?
C36 H36 0.9300 . ?
O7 C37 1.372(9) . ?
O7 H7 0.8200 . ?
C37 H37A 0.9600 . ?
C37 H37B 0.9600 . ?
C37 H37C 0.9600 . ?
O8' O8 1.17(2) . ?
O8' O8' 1.31(3) 2_655 ?
O8' O8 1.53(2) 2_655 ?
O8 O8 1.07(4) 2_655 ?
O8 O8' 1.53(2) 2_655 ?

loop_
_geom_torsion_atom_site_label_1
_geom_torsion_atom_site_label_2
_geom_torsion_atom_site_label_3
_geom_torsion_atom_site_label_4
_geom_torsion
_geom_torsion_site_symmetry_1
_geom_torsion_site_symmetry_2
_geom_torsion_site_symmetry_3
_geom_torsion_site_symmetry_4
_geom_torsion_publ_flag
C29 N5 C2 C3 7.4(6) . . . . ?
C29 N5 C2 C1 -172.3(4) . . . . ?
C6 C1 C2 C3 0.2(6) . . . . ?
C7 C1 C2 C3 -179.5(4) . . . . ?
C6 C1 C2 N5 179.8(4) . . . . ?
C7 C1 C2 N5 0.2(5) . . . . ?
N5 C2 C3 C4 -179.5(4) . . . . ?
C1 C2 C3 C4 0.1(6) . . . . ?
C2 C3 C4 C5 -0.9(7) . . . . ?
C3 C4 C5 C6 1.5(8) . . . . ?
C4 C5 C6 C1 -1.2(7) . . . . ?
C2 C1 C6 C5 0.4(6) . . . . ?
C7 C1 C6 C5 -180.0(4) . . . . ?
C8 N1 C7 O1 -4.2(6) . . . . ?
C8 N1 C7 C1 173.7(3) . . . . ?
C6 C1 C7 O1 -166.5(4) . . . . ?
C2 C1 C7 O1 13.2(6) . . . . ?
C6 C1 C7 N1 15.7(6) . . . . ?
C2 C1 C7 N1 -164.7(4) . . . . ?
C7 N1 C8 C9 -169.7(4) . . . . ?
C7 N1 C8 C10 69.4(5) . . . . ?
C12 N2 C10 O2 -168.4(4) . . . . ?
C11 N2 C10 O2 3.4(6) . . . . ?
C12 N2 C10 C8 16.7(6) . . . . ?
C11 N2 C10 C8 -171.5(4) . . . . ?
N1 C8 C10 O2 53.6(5) . . . . ?
C9 C8 C10 O2 -67.4(5) . . . . ?
N1 C8 C10 N2 -131.5(4) . . . . ?
C9 C8 C10 N2 107.5(4) . . . . ?
C10 N2 C12 C14 -117.7(4) . . . . ?
C11 N2 C12 C14 70.3(4) . . . . ?
C10 N2 C12 C13 117.2(4) . . . . ?
C11 N2 C12 C13 -54.8(4) . . . . ?
C21 N3 C13 O3 5.5(6) . . . . ?
C21 N3 C13 C12 -173.6(3) . . . . ?
N2 C12 C13 O3 130.1(4) . . . . ?
C14 C12 C13 O3 4.9(5) . . . . ?
N2 C12 C13 N3 -50.7(4) . . . . ?
C14 C12 C13 N3 -176.0(3) . . . . ?
N2 C12 C14 C15 63.9(4) . . . . ?
C13 C12 C14 C15 -172.6(3) . . . . ?
C12 C14 C15 C16 82.7(5) . . . . ?
C12 C14 C15 C20 -98.2(5) . . . . ?
C20 C15 C16 C17 0.0(6) . . . . ?
C14 C15 C16 C17 179.1(4) . . . . ?
C15 C16 C17 C18 0.2(7) . . . . ?
C16 C17 C18 C19 0.1(8) . . . . ?
C17 C18 C19 C20 -0.7(8) . . . . ?
C18 C19 C20 C15 1.0(7) . . . . ?
C16 C15 C20 C19 -0.6(7) . . . . ?
C14 C15 C20 C19 -179.7(4) . . . . ?
C13 N3 C21 C22 -101.6(4) . . . . ?
C13 N3 C21 C26 135.4(4) . . . . ?
N3 C21 C22 C23 76.7(4) . . . . ?
C26 C21 C22 C23 -161.7(3) . . . . ?
C21 C22 C23 C24 72.5(5) . . . . ?
C21 C22 C23 C25 -166.5(4) . . . . ?
C27 N4 C26 O4 174.6(4) . . . . ?
C28 N4 C26 O4 12.9(5) . . . . ?
C27 N4 C26 C21 -7.3(5) . . . . ?
C28 N4 C26 C21 -169.0(3) . . . . ?
N3 C21 C26 O4 106.7(4) . . . . ?
C22 C21 C26 O4 -17.1(5) . . . . ?
N3 C21 C26 N4 -71.4(4) . . . . ?
C22 C21 C26 N4 164.9(3) . . . . ?
C26 N4 C28 C29 -63.1(4) . . . . ?
C27 N4 C28 C29 134.0(3) . . . . ?
C26 N4 C28 C30 63.7(4) . . . . ?
C27 N4 C28 C30 -99.2(4) . . . . ?
C2 N5 C29 O5 -2.1(6) . . . . ?
C2 N5 C29 C28 -178.5(3) . . . . ?
N4 C28 C29 O5 156.6(3) . . . . ?
C30 C28 C29 O5 28.6(5) . . . . ?
N4 C28 C29 N5 -26.8(4) . . . . ?
C30 C28 C29 N5 -154.8(3) . . . . ?
N4 C28 C30 C31 42.0(5) . . . . ?
C29 C28 C30 C31 171.3(3) . . . . ?
C28 C30 C31 C36 81.2(5) . . . . ?
C28 C30 C31 C32 -92.9(4) . . . . ?
C36 C31 C32 C33 -1.0(6) . . . . ?
C30 C31 C32 C33 173.3(4) . . . . ?
C31 C32 C33 C34 -0.7(6) . . . . ?
C32 C33 C34 O6 -175.8(4) . . . . ?
C32 C33 C34 C35 1.8(7) . . . . ?
O6 C34 C35 C36 176.5(4) . . . . ?
C33 C34 C35 C36 -1.1(7) . . . . ?
C32 C31 C36 C35 1.6(6) . . . . ?
C30 C31 C36 C35 -172.5(4) . . . . ?
C34 C35 C36 C31 -0.6(7) . . . . ?
O8' O8' O8 O8 42(2) 2_655 . . 2_655 ?
O8 O8' O8 O8' -42(2) 2_655 . . 2_655 ?
